data_8100194
loop_
_publ_author_name
'Yu, Zhi-Guo'
'Bi, Kai-Shun'
'Li, Zhen-Yu'
'Guo, Yue-Wei'

_publ_section_title
;
 Crystal structure of hyrtiosal, C~25~H~38~O~3~
;
_journal_coden_ASTM ZKNSFT
_journal_issue 4
_journal_name_full 'Zeitschrift f\"ur Kristallographie - New Crystal Structures'
_journal_page_first 415
_journal_page_last 416
_journal_paper_doi 10.1524/ncrs.2004.219.14.447
_journal_volume 219
_journal_year 2004
_chemical_formula_sum 'C25 H38 O3'
_chemical_formula_weight 386.55
_space_group_IT_number 4
_symmetry_cell_setting monoclinic
_symmetry_space_group_name_Hall 'P 2yb'
_symmetry_space_group_name_H-M 'P 1 21 1'
_cell_angle_alpha 90.00
_cell_angle_beta 90.313(2)
_cell_angle_gamma 90.00
_cell_formula_units_Z 2
_cell_length_a 10.3394(12)
_cell_length_b 7.3758(9)
_cell_length_c 14.3665(17)
_cell_measurement_temperature 293(2)
_cell_volume 1095.6(2)
_diffrn_ambient_temperature 293(2)
_exptl_crystal_density_diffrn 1.172
_cod_depositor_comments
;
 Updated bibliographic information.

 Antanas Vaitkus,
 2020-10-02
;
_cod_original_sg_symbol_H-M 'P 21'
_cod_database_code 8100194

loop_
_symmetry_equiv_pos_as_xyz
'x, y, z'
'-x, y+1/2, -z'

loop_
_atom_site_label
_atom_site_type_symbol
_atom_site_fract_x
_atom_site_fract_y
_atom_site_fract_z
_atom_site_U_iso_or_equiv
_atom_site_adp_type
_atom_site_occupancy
_atom_site_symmetry_multiplicity
_atom_site_Wyckoff_symbol
_atom_site_calc_flag
_atom_site_refinement_flags
_atom_site_disorder_assembly
_atom_site_disorder_group
O1 O 1.1910(2) 0.9700(4) 0.59109(16) 0.0678(7) Uani 1 2 a d . . .
O2 O 0.7682(2) 1.0317(4) 0.53687(17) 0.0695(7) Uani 1 2 a d . . .
O3 O 0.5791(3) 0.7199(4) 0.49523(17) 0.0816(8) Uani 1 2 a d . . .
C1 C 0.2281(3) 0.5620(5) 0.7780(2) 0.0527(8) Uani 1 2 a d D . .
C2 C 0.1053(3) 0.5734(6) 0.8355(3) 0.0649(10) Uani 1 2 a d . . .
C3 C 0.0697(3) 0.7653(5) 0.8580(3) 0.0610(9) Uani 1 2 a d . . .
C4 C 0.1762(3) 0.8761(5) 0.9059(2) 0.0519(8) Uani 1 2 a d . . .
C5 C 0.2989(3) 0.8578(4) 0.84606(19) 0.0416(7) Uani 1 2 a d . . .
C6 C 0.4120(3) 0.9765(5) 0.8768(2) 0.0505(8) Uani 1 2 a d . . .
C7 C 0.5175(3) 0.9901(4) 0.8030(2) 0.0484(8) Uani 1 2 a d . . .
C8 C 0.5681(2) 0.8050(4) 0.77672(18) 0.0394(6) Uani 1 2 a d . . .
C9 C 0.4511(3) 0.6863(4) 0.75003(19) 0.0372(6) Uani 1 2 a d . . .
C10 C 0.3427(3) 0.6635(4) 0.82271(17) 0.0380(6) Uani 1 2 a d . . .
C11 C 0.5111(3) 0.5215(4) 0.7034(3) 0.0507(8) Uani 1 2 a d . . .
C12 C 0.5924(3) 0.5922(6) 0.5461(2) 0.0574(9) Uani 1 2 a d . . .
C13 C 0.6280(3) 0.5991(4) 0.6484(2) 0.0461(7) Uani 1 2 a d . . .
C14 C 0.6429(3) 0.7963(4) 0.68384(19) 0.0405(6) Uani 1 2 a d . . .
C15 C 0.7793(3) 0.8728(5) 0.6853(2) 0.0493(7) Uani 1 2 a d . . .
C16 C 0.8386(3) 0.8998(5) 0.5897(2) 0.0490(7) Uani 1 2 a d . . .
C17 C 0.9757(3) 0.9663(4) 0.59763(19) 0.0459(7) Uani 1 2 a d . . .
C18 C 1.0223(3) 1.1326(5) 0.6346(2) 0.0585(9) Uani 1 2 a d . . .
C19 C 1.1503(3) 1.1272(5) 0.6289(2) 0.0634(9) Uani 1 2 a d D . .
C20 C 0.1327(4) 1.0733(6) 0.9080(3) 0.0735(11) Uani 1 2 a d D . .
C21 C 0.1938(4) 0.8133(6) 1.0082(2) 0.0627(10) Uani 1 2 a d . . .
C22 C 0.3889(4) 0.5517(5) 0.9066(2) 0.0541(8) Uani 1 2 a d . . .
C23 C 0.6534(4) 0.7312(7) 0.8555(2) 0.0615(10) Uani 1 2 a d . . .
C24 C 0.7443(4) 0.4722(6) 0.6598(3) 0.0653(10) Uani 1 2 a d . . .
C25 C 1.0821(3) 0.8729(5) 0.5722(2) 0.0594(8) Uani 1 2 a d . . .
H1 H 0.212(3) 0.622(4) 0.7160(15) 0.054(9) Uiso 1 2 a d D . .
H2 H 0.251(3) 0.435(4) 0.7655(18) 0.041(8) Uiso 1 2 a d . . .
H3 H 0.122(3) 0.500(5) 0.893(2) 0.064(10) Uiso 1 2 a d . . .
H4 H 0.038(3) 0.508(5) 0.805(2) 0.061(9) Uiso 1 2 a d . . .
H5 H -0.007(3) 0.763(3) 0.8981(17) 0.039(7) Uiso 1 2 a d . . .
H6 H 0.046(3) 0.822(5) 0.801(3) 0.068(11) Uiso 1 2 a d . . .
H7 H 0.268(2) 0.914(3) 0.7896(18) 0.031(6) Uiso 1 2 a d . . .
H8 H 0.382(2) 1.094(4) 0.8882(16) 0.030(7) Uiso 1 2 a d . . .
H9 H 0.461(3) 0.912(4) 0.936(2) 0.057(9) Uiso 1 2 a d . . .
H10 H 0.476(2) 1.043(4) 0.753(2) 0.036(7) Uiso 1 2 a d . . .
H11 H 0.581(3) 1.069(5) 0.823(2) 0.064(9) Uiso 1 2 a d . . .
H12 H 0.414(2) 0.748(3) 0.7018(15) 0.020(6) Uiso 1 2 a d . . .
H13 H 0.450(3) 0.461(5) 0.664(2) 0.064(10) Uiso 1 2 a d . . .
H14 H 0.540(3) 0.439(5) 0.746(2) 0.062(10) Uiso 1 2 a d . . .
H15 H 0.567(3) 0.481(5) 0.521(2) 0.065(10) Uiso 1 2 a d . . .
H16 H 0.590(2) 0.870(3) 0.6435(16) 0.024(6) Uiso 1 2 a d . . .
H17 H 0.782(3) 0.996(4) 0.713(2) 0.052(9) Uiso 1 2 a d . . .
H18 H 0.838(3) 0.777(4) 0.7165(19) 0.048(8) Uiso 1 2 a d . . .
H19 H 0.843(3) 0.778(4) 0.5529(18) 0.045(8) Uiso 1 2 a d . . .
H20 H 0.970(4) 1.230(6) 0.660(3) 0.091(12) Uiso 1 2 a d . . .
H21 H 1.216(3) 1.220(4) 0.638(2) 0.064(9) Uiso 1 2 a d D . .
H22 H 0.121(4) 1.116(5) 0.8457(17) 0.095(15) Uiso 1 2 a d D . .
H23 H 0.035(3) 1.070(5) 0.934(2) 0.077(10) Uiso 1 2 a d . . .
H24 H 0.181(4) 1.153(5) 0.945(3) 0.093(16) Uiso 1 2 a d D . .
H25 H 0.125(3) 0.857(5) 1.043(3) 0.081(12) Uiso 1 2 a d . . .
H26 H 0.272(4) 0.857(6) 1.034(3) 0.099(14) Uiso 1 2 a d . . .
H27 H 0.206(3) 0.674(6) 1.014(2) 0.074(11) Uiso 1 2 a d . . .
H28 H 0.319(3) 0.490(4) 0.9342(19) 0.040(7) Uiso 1 2 a d . . .
H29 H 0.432(3) 0.636(5) 0.954(2) 0.070(10) Uiso 1 2 a d . . .
H30 H 0.457(3) 0.464(4) 0.891(2) 0.059(9) Uiso 1 2 a d . . .
H31 H 0.604(3) 0.743(5) 0.915(3) 0.076(10) Uiso 1 2 a d . . .
H32 H 0.729(4) 0.790(5) 0.858(2) 0.074(11) Uiso 1 2 a d . . .
H33 H 0.666(3) 0.596(6) 0.849(3) 0.081(13) Uiso 1 2 a d . . .
H34 H 0.771(3) 0.471(5) 0.720(3) 0.066(11) Uiso 1 2 a d . . .
H35 H 0.821(3) 0.516(4) 0.6263(19) 0.045(8) Uiso 1 2 a d . . .
H36 H 0.722(4) 0.353(6) 0.637(3) 0.088(13) Uiso 1 2 a d . . .
H37 H 1.086(3) 0.744(4) 0.552(2) 0.051(8) Uiso 1 2 a d . . .
H38 H 0.708(4) 0.969(5) 0.510(3) 0.095(15) Uiso 1 2 a d . . .

loop_
_atom_site_aniso_label
_atom_site_aniso_U_11
_atom_site_aniso_U_22
_atom_site_aniso_U_33
_atom_site_aniso_U_23
_atom_site_aniso_U_13
_atom_site_aniso_U_12
O1 0.0486(13) 0.0893(19) 0.0657(14) -0.0050(14) 0.0106(11) -0.0065(13)
O2 0.0565(14) 0.0852(18) 0.0668(15) 0.0242(14) -0.0061(12) -0.0069(14)
O3 0.094(2) 0.095(2) 0.0562(14) -0.0093(15) -0.0143(14) 0.0250(16)
C1 0.0492(18) 0.051(2) 0.058(2) -0.0111(16) 0.0034(16) -0.0091(15)
C2 0.051(2) 0.081(3) 0.063(2) -0.015(2) 0.0017(17) -0.022(2)
C3 0.0395(17) 0.082(3) 0.062(2) -0.003(2) 0.0083(17) -0.0019(17)
C4 0.0475(17) 0.060(2) 0.0486(17) -0.0011(15) 0.0067(14) 0.0040(16)
C5 0.0423(15) 0.0463(17) 0.0364(14) 0.0041(13) 0.0006(13) 0.0007(13)
C6 0.0555(18) 0.0391(18) 0.0569(19) -0.0068(15) 0.0125(16) -0.0097(15)
C7 0.0498(18) 0.0416(19) 0.0538(19) -0.0046(15) 0.0067(16) -0.0132(15)
C8 0.0353(14) 0.0431(17) 0.0397(14) 0.0028(12) 0.0021(12) -0.0011(12)
C9 0.0415(15) 0.0316(14) 0.0385(14) 0.0027(12) 0.0004(13) 0.0029(12)
C10 0.0385(14) 0.0377(16) 0.0378(15) 0.0021(12) 0.0016(12) -0.0053(12)
C11 0.0525(19) 0.0399(18) 0.060(2) -0.0060(16) 0.0174(17) -0.0002(15)
C12 0.0473(18) 0.066(2) 0.059(2) -0.019(2) 0.0107(16) -0.0055(18)
C13 0.0453(16) 0.0403(16) 0.0529(17) -0.0021(13) 0.0082(13) 0.0003(13)
C14 0.0387(15) 0.0430(17) 0.0398(15) 0.0007(13) 0.0024(13) 0.0038(13)
C15 0.0432(17) 0.057(2) 0.0480(17) 0.0035(16) 0.0035(14) -0.0034(16)
C16 0.0462(16) 0.0523(19) 0.0486(17) 0.0017(15) 0.0073(14) -0.0001(15)
C17 0.0432(16) 0.0523(18) 0.0422(15) 0.0068(14) 0.0099(13) -0.0068(14)
C18 0.056(2) 0.059(2) 0.060(2) -0.0075(17) 0.0055(16) 0.0004(17)
C19 0.061(2) 0.075(3) 0.054(2) 0.0019(18) 0.0036(17) -0.021(2)
C20 0.068(3) 0.068(3) 0.085(3) -0.003(2) 0.026(2) 0.008(2)
C21 0.059(2) 0.081(3) 0.0486(19) -0.0062(18) 0.0168(17) -0.014(2)
C22 0.0516(19) 0.054(2) 0.057(2) 0.0152(16) 0.0044(17) -0.0001(18)
C23 0.0448(19) 0.094(3) 0.0457(19) 0.0071(19) -0.0039(16) -0.0058(19)
C24 0.059(2) 0.057(2) 0.080(3) 0.005(2) 0.010(2) 0.009(2)
C25 0.055(2) 0.066(2) 0.057(2) -0.0071(17) 0.0085(16) -0.0059(19)

loop_
_geom_bond_atom_site_label_1
_geom_bond_atom_site_label_2
_geom_bond_distance
_geom_bond_site_symmetry_2
_geom_bond_publ_flag
O1 C19 1.348(4) . ?
O1 C25 1.360(4) . ?
O2 C16 1.431(4) . ?
O2 H38 0.86(4) . ?
O3 C12 1.200(4) . ?
C1 C2 1.522(5) . ?
C1 C10 1.539(4) . ?
C1 H1 1.008(17) . ?
C1 H2 0.98(3) . ?
C2 C3 1.498(5) . ?
C2 H3 1.01(4) . ?
C2 H4 0.95(3) . ?
C3 C4 1.532(5) . ?
C3 H5 0.98(3) . ?
C3 H6 0.95(4) . ?
C4 C20 1.522(5) . ?
C4 C5 1.543(4) . ?
C4 C21 1.550(5) . ?
C5 C6 1.523(4) . ?
C5 C10 1.541(4) . ?
C5 H7 0.96(3) . ?
C6 C7 1.529(4) . ?
C6 H8 0.94(3) . ?
C6 H9 1.10(3) . ?
C7 C8 1.511(4) . ?
C7 H10 0.93(3) . ?
C7 H11 0.92(4) . ?
C8 C23 1.531(4) . ?
C8 C9 1.540(4) . ?
C8 C14 1.547(4) . ?
C9 C11 1.521(4) . ?
C9 C10 1.545(4) . ?
C9 H12 0.91(2) . ?
C10 C22 1.534(4) . ?
C11 C13 1.557(4) . ?
C11 H13 0.96(4) . ?
C11 H14 0.91(4) . ?
C12 C13 1.513(5) . ?
C12 H15 0.93(4) . ?
C13 C24 1.532(4) . ?
C13 C14 1.548(4) . ?
C14 C15 1.519(4) . ?
C14 H16 0.96(2) . ?
C15 C16 1.520(4) . ?
C15 H17 0.99(3) . ?
C15 H18 1.03(3) . ?
C16 C17 1.504(4) . ?
C16 H19 1.05(3) . ?
C17 C25 1.350(4) . ?
C17 C18 1.420(5) . ?
C18 C19 1.328(5) . ?
C18 H20 0.97(4) . ?
C19 H21 0.969(18) . ?
C20 H22 0.957(19) . ?
C20 H23 1.08(3) . ?
C20 H24 0.934(19) . ?
C21 H25 0.93(4) . ?
C21 H26 0.95(4) . ?
C21 H27 1.04(4) . ?
C22 H28 0.94(3) . ?
C22 H29 1.02(4) . ?
C22 H30 0.98(3) . ?
C23 H31 1.00(4) . ?
C23 H32 0.89(4) . ?
C23 H33 1.01(4) . ?
C24 H34 0.91(4) . ?
C24 H35 0.98(3) . ?
C24 H36 0.96(4) . ?
C25 H37 1.00(3) . ?

loop_
_cod_related_entry_id
_cod_related_entry_database
_cod_related_entry_code
1 ChemSpider 21183734
